data_1561264
loop_
_publ_author_name
'Yuan, Fei'
'Yuan, Chun-Mei'
'Hu, Huai-Ming'
'Wang, Ting-Ting'
'Zhou, Chun-Sheng'

_publ_section_title
;
 Structural diversity of a series of terpyridyl carboxylate coordination
 polymers: Luminescent sensor and magnetic properties
;
_journal_name_full 'Journal of Solid State Chemistry'
_journal_page_first 588
_journal_page_last 601
_journal_paper_doi 10.1016/j.jssc.2017.11.023
_journal_volume 258
_journal_year 2018
_chemical_formula_sum 'C36 H26 N6 O9 Zn2'
_chemical_formula_weight 817.37
_space_group_IT_number 56
_space_group_name_Hall '-P 2ab 2ac'
_space_group_name_H-M_alt 'P c c n'
_symmetry_cell_setting orthorhombic
_symmetry_space_group_name_H-M 'P c c n'
_atom_sites_solution_hydrogens geom
_atom_sites_solution_primary direct
_atom_sites_solution_secondary difmap
_cell_angle_alpha 90.00
_cell_angle_beta 90.00
_cell_angle_gamma 90.00
_cell_formula_units_Z 4
_cell_length_a 8.210(2)
_cell_length_b 19.422(6)
_cell_length_c 21.269(7)
_cell_measurement_reflns_used 568
_cell_measurement_temperature 296(2)
_cell_measurement_theta_max 15.84
_cell_measurement_theta_min 2.69
_cell_volume 3391.4(17)
_computing_cell_refinement 'Bruker SAINT'
_computing_data_collection 'Bruker APEX2'
_computing_data_reduction 'Bruker SAINT'
_computing_molecular_graphics 'Bruker SHELXTL'
_computing_publication_material 'Bruker SHELXTL'
_computing_structure_refinement 'SHELXL-97 (Sheldrick, 1997)'
_computing_structure_solution 'SHELXS-97 (Sheldrick, 1990)'
_diffrn_ambient_temperature 296(2)
_diffrn_measured_fraction_theta_full 1.000
_diffrn_measured_fraction_theta_max 1.000
_diffrn_measurement_device_type 'Bruker APEX-II CCD'
_diffrn_measurement_method '\f and \w scans'
_diffrn_radiation_monochromator graphite
_diffrn_radiation_source 'fine-focus sealed tube'
_diffrn_radiation_type MoK\a
_diffrn_radiation_wavelength 0.71073
_diffrn_reflns_av_R_equivalents 0.1681
_diffrn_reflns_av_sigmaI/netI 0.1250
_diffrn_reflns_limit_h_max 9
_diffrn_reflns_limit_h_min -9
_diffrn_reflns_limit_k_max 23
_diffrn_reflns_limit_k_min -21
_diffrn_reflns_limit_l_max 23
_diffrn_reflns_limit_l_min -25
_diffrn_reflns_number 15956
_diffrn_reflns_theta_full 25.05
_diffrn_reflns_theta_max 25.05
_diffrn_reflns_theta_min 1.92
_diffrn_standards_decay_% 0
_diffrn_standards_interval_count 0
_diffrn_standards_interval_time 0
_diffrn_standards_number 0
_exptl_absorpt_coefficient_mu 1.481
_exptl_absorpt_correction_T_max 0.823
_exptl_absorpt_correction_T_min 0.764
_exptl_absorpt_correction_type multi-scan
_exptl_absorpt_process_details sadabs
_exptl_crystal_colour colorless
_exptl_crystal_density_diffrn 1.601
_exptl_crystal_density_method 'not measured'
_exptl_crystal_description rod
_exptl_crystal_F_000 1664
_exptl_crystal_size_max 0.23
_exptl_crystal_size_mid 0.13
_exptl_crystal_size_min 0.12
_refine_diff_density_max 0.411
_refine_diff_density_min -0.457
_refine_diff_density_rms 0.092
_refine_ls_extinction_method none
_refine_ls_goodness_of_fit_ref 1.033
_refine_ls_hydrogen_treatment mixed
_refine_ls_matrix_type full
_refine_ls_number_parameters 241
_refine_ls_number_reflns 3011
_refine_ls_number_restraints 0
_refine_ls_restrained_S_all 1.033
_refine_ls_R_factor_all 0.1557
_refine_ls_R_factor_gt 0.0605
_refine_ls_shift/su_max 0.000
_refine_ls_shift/su_mean 0.000
_refine_ls_structure_factor_coef Fsqd
_refine_ls_weighting_details 'calc w=1/[\s^2^(Fo^2^)+(0.0379P)^2^+0.0000P] where P=(Fo^2^+2Fc^2^)/3'
_refine_ls_weighting_scheme calc
_refine_ls_wR_factor_gt 0.1088
_refine_ls_wR_factor_ref 0.1359
_reflns_number_gt 1404
_reflns_number_total 3011
_reflns_threshold_expression >2sigma(I)
_cod_data_source_file JSSC-2018-258-588.cif
_cod_data_source_block nw1790_0m
_cod_depositor_comments
;
The following automatic conversions were performed:

data item '_symmetry_cell_setting' value 'Orthorhombic' was changed
to 'orthorhombic' in accordance with the built-in table derived from
the CIF Core dictionary named 'cif_core.dic' version 2.4.5 last
updated on 2014-11-21.

Automatic conversion script
Id: cif_fix_values 8369 2020-08-20 11:38:08Z andrius 
;
_cod_original_cell_volume 3391.3(17)
_cod_original_sg_symbol_H-M Pccn
_cod_database_code 1561264

loop_
_symmetry_equiv_pos_as_xyz
'x, y, z'
'-x+1/2, -y+1/2, z'
'-x, y+1/2, -z+1/2'
'x+1/2, -y, -z+1/2'
'-x, -y, -z'
'x-1/2, y-1/2, -z'
'x, -y-1/2, z-1/2'
'-x-1/2, y, z-1/2'

loop_
_atom_site_label
_atom_site_type_symbol
_atom_site_fract_x
_atom_site_fract_y
_atom_site_fract_z
_atom_site_U_iso_or_equiv
_atom_site_adp_type
_atom_site_occupancy
_atom_site_symmetry_multiplicity
_atom_site_calc_flag
_atom_site_refinement_flags
_atom_site_disorder_assembly
_atom_site_disorder_group
Zn1 Zn 0.41626(10) 0.07400(4) 0.36325(4) 0.0520(3) Uani 1 1 d . . .
N1 N 0.2941(7) 0.1140(3) 0.2880(2) 0.0485(15) Uani 1 1 d . . .
N2 N -0.0065(6) 0.2576(2) 0.1309(2) 0.0421(13) Uani 1 1 d . . .
N3 N -0.3139(7) 0.4800(3) 0.1223(3) 0.0507(16) Uani 1 1 d . . .
O1 O 0.1472(6) 0.1233(2) -0.06068(19) 0.0627(14) Uani 1 1 d . . .
O2 O 0.0100(8) 0.2105(3) -0.0998(2) 0.101(2) Uani 1 1 d . . .
O3 O 0.6390(6) 0.0665(3) 0.3216(3) 0.0828(18) Uani 1 1 d . . .
O4 O 0.6696(8) 0.0358(4) 0.4165(3) 0.135(3) Uani 1 1 d . . .
C1 C 0.3311(9) 0.0919(3) 0.2318(3) 0.061(2) Uani 1 1 d . . .
H1 H 0.4086 0.0572 0.2284 0.073 Uiso 1 1 calc R . .
C2 C 0.2622(9) 0.1169(3) 0.1771(3) 0.058(2) Uani 1 1 d . . .
H2 H 0.2942 0.0990 0.1384 0.070 Uiso 1 1 calc R . .
C3 C 0.1464(8) 0.1681(3) 0.1794(3) 0.0408(17) Uani 1 1 d . . .
C4 C 0.1048(9) 0.1904(3) 0.2384(3) 0.0544(19) Uani 1 1 d . . .
H4 H 0.0240 0.2236 0.2431 0.065 Uiso 1 1 calc R . .
C5 C 0.1819(9) 0.1640(4) 0.2908(3) 0.055(2) Uani 1 1 d . . .
H5 H 0.1546 0.1818 0.3300 0.066 Uiso 1 1 calc R . .
C6 C 0.0780(8) 0.1995(3) 0.1211(3) 0.0402(16) Uani 1 1 d . . .
C7 C 0.1074(8) 0.1731(3) 0.0617(3) 0.0435(17) Uani 1 1 d . . .
H7 H 0.1661 0.1325 0.0569 0.052 Uiso 1 1 calc R . .
C8 C 0.0490(8) 0.2075(3) 0.0098(3) 0.0457(18) Uani 1 1 d . . .
C9 C -0.0381(8) 0.2674(3) 0.0202(3) 0.0470(18) Uani 1 1 d . . .
H9 H -0.0796 0.2919 -0.0137 0.056 Uiso 1 1 calc R . .
C10 C -0.0639(8) 0.2910(3) 0.0807(3) 0.0413(16) Uani 1 1 d . . .
C11 C -0.2809(9) 0.4608(4) 0.0649(3) 0.066(2) Uani 1 1 d . . .
H11 H -0.3131 0.4902 0.0327 0.080 Uiso 1 1 calc R . .
C12 C -0.2022(9) 0.4007(3) 0.0477(3) 0.062(2) Uani 1 1 d . . .
H12 H -0.1815 0.3912 0.0056 0.075 Uiso 1 1 calc R . .
C13 C -0.1548(8) 0.3549(3) 0.0938(3) 0.0430(17) Uani 1 1 d . . .
C14 C -0.1940(8) 0.3736(3) 0.1551(3) 0.0512(19) Uani 1 1 d . . .
H14 H -0.1674 0.3446 0.1884 0.061 Uiso 1 1 calc R . .
C15 C -0.2721(9) 0.4349(4) 0.1662(3) 0.058(2) Uani 1 1 d . . .
H15 H -0.2976 0.4456 0.2077 0.069 Uiso 1 1 calc R . .
C16 C 0.0696(10) 0.1796(4) -0.0552(3) 0.061(2) Uani 1 1 d . . .
C17 C 0.7254(11) 0.0559(4) 0.3659(4) 0.067(2) Uani 1 1 d . . .
C18 C 0.9071(9) 0.0616(4) 0.3637(4) 0.110(3) Uani 1 1 d . . .
H18A H 0.9540 0.0327 0.3955 0.166 Uiso 1 1 calc R . .
H18B H 0.9385 0.1085 0.3710 0.166 Uiso 1 1 calc R . .
H18C H 0.9454 0.0473 0.3231 0.166 Uiso 1 1 calc R . .
O5 O 0.7500 0.2500 0.3120(5) 0.161(4) Uani 1 2 d S . .

loop_
_atom_site_aniso_label
_atom_site_aniso_U_11
_atom_site_aniso_U_22
_atom_site_aniso_U_33
_atom_site_aniso_U_23
_atom_site_aniso_U_13
_atom_site_aniso_U_12
Zn1 0.0677(6) 0.0474(5) 0.0407(5) 0.0056(4) -0.0046(5) -0.0074(5)
N1 0.068(4) 0.043(3) 0.035(3) 0.001(3) 0.002(3) 0.004(3)
N2 0.049(3) 0.035(3) 0.043(3) 0.004(3) -0.004(3) -0.002(3)
N3 0.072(4) 0.044(3) 0.036(4) -0.005(3) -0.001(3) 0.005(3)
O1 0.089(4) 0.056(3) 0.043(3) -0.008(2) 0.003(3) 0.020(3)
O2 0.170(6) 0.089(4) 0.045(3) -0.005(3) -0.010(4) 0.064(4)
O3 0.075(4) 0.105(4) 0.069(4) 0.023(3) -0.012(3) 0.003(3)
O4 0.112(6) 0.221(8) 0.072(5) -0.025(5) 0.005(4) -0.055(5)
C1 0.076(6) 0.055(5) 0.052(5) 0.012(4) -0.002(4) 0.010(4)
C2 0.092(6) 0.051(4) 0.031(4) -0.001(3) 0.006(4) 0.008(4)
C3 0.048(5) 0.032(4) 0.042(4) -0.003(3) 0.000(4) -0.003(3)
C4 0.072(6) 0.047(4) 0.044(4) 0.003(4) -0.004(4) 0.014(4)
C5 0.069(6) 0.056(5) 0.040(5) -0.001(4) 0.011(4) 0.005(4)
C6 0.042(4) 0.039(4) 0.041(4) 0.006(3) -0.004(4) -0.003(4)
C7 0.055(5) 0.030(3) 0.045(4) -0.001(3) 0.002(4) 0.009(4)
C8 0.063(5) 0.033(4) 0.040(4) 0.001(3) 0.000(4) 0.001(4)
C9 0.069(5) 0.039(4) 0.032(4) 0.005(3) 0.002(3) 0.008(4)
C10 0.046(4) 0.037(4) 0.042(4) -0.001(3) -0.002(4) 0.001(4)
C11 0.088(6) 0.056(5) 0.056(5) 0.005(4) -0.020(5) 0.024(5)
C12 0.089(6) 0.057(5) 0.041(4) -0.009(4) -0.004(4) 0.024(5)
C13 0.048(4) 0.033(4) 0.048(5) -0.004(3) -0.010(4) 0.003(3)
C14 0.067(5) 0.047(4) 0.040(4) 0.003(3) -0.008(4) 0.009(4)
C15 0.084(6) 0.059(5) 0.031(4) -0.011(4) 0.007(4) 0.001(5)
C16 0.077(6) 0.061(5) 0.047(5) 0.000(4) 0.003(5) 0.013(5)
C17 0.081(7) 0.067(5) 0.054(6) -0.006(5) 0.001(6) -0.015(5)
C18 0.060(6) 0.142(9) 0.130(9) -0.021(7) 0.003(6) -0.018(6)
O5 0.103(8) 0.230(12) 0.151(9) 0.000 0.000 -0.015(8)

loop_
_atom_type_symbol
_atom_type_description
_atom_type_scat_dispersion_real
_atom_type_scat_dispersion_imag
_atom_type_scat_source
C C 0.0033 0.0016 'International Tables Vol C Tables 4.2.6.8 and 6.1.1.4'
H H 0.0000 0.0000 'International Tables Vol C Tables 4.2.6.8 and 6.1.1.4'
N N 0.0061 0.0033 'International Tables Vol C Tables 4.2.6.8 and 6.1.1.4'
O O 0.0106 0.0060 'International Tables Vol C Tables 4.2.6.8 and 6.1.1.4'
Zn Zn 0.2839 1.4301 'International Tables Vol C Tables 4.2.6.8 and 6.1.1.4'

loop_
_geom_angle_atom_site_label_1
_geom_angle_atom_site_label_2
_geom_angle_atom_site_label_3
_geom_angle
_geom_angle_site_symmetry_1
_geom_angle_site_symmetry_3
O1 Zn1 N3 101.8(2) 8_656 3_545
O1 Zn1 O3 129.5(2) 8_656 .
N3 Zn1 O3 111.8(2) 3_545 .
O1 Zn1 N1 109.3(2) 8_656 .
N3 Zn1 N1 104.9(2) 3_545 .
O3 Zn1 N1 97.3(2) . .
O1 Zn1 O4 89.6(2) 8_656 .
N3 Zn1 O4 90.5(2) 3_545 .
O3 Zn1 O4 54.89(19) . .
N1 Zn1 O4 152.0(2) . .
C1 N1 C5 116.0(6) . .
C1 N1 Zn1 118.5(5) . .
C5 N1 Zn1 125.4(5) . .
C10 N2 C6 117.9(5) . .
C11 N3 C15 114.6(6) . .
C11 N3 Zn1 118.9(5) . 3
C15 N3 Zn1 126.5(5) . 3
C16 O1 Zn1 111.4(5) . 8_655
C17 O3 Zn1 101.6(6) . .
C17 O4 Zn1 79.6(6) . .
N1 C1 C2 124.1(7) . .
N1 C1 H1 117.9 . .
C2 C1 H1 117.9 . .
C3 C2 C1 120.3(6) . .
C3 C2 H2 119.8 . .
C1 C2 H2 119.8 . .
C4 C3 C2 115.8(6) . .
C4 C3 C6 122.5(6) . .
C2 C3 C6 121.7(6) . .
C3 C4 C5 120.4(7) . .
C3 C4 H4 119.8 . .
C5 C4 H4 119.8 . .
N1 C5 C4 123.3(6) . .
N1 C5 H5 118.3 . .
C4 C5 H5 118.3 . .
N2 C6 C7 122.9(6) . .
N2 C6 C3 114.2(5) . .
C7 C6 C3 122.8(6) . .
C8 C7 C6 119.5(6) . .
C8 C7 H7 120.3 . .
C6 C7 H7 120.3 . .
C7 C8 C9 117.4(6) . .
C7 C8 C16 121.8(6) . .
C9 C8 C16 120.7(6) . .
C10 C9 C8 120.4(6) . .
C10 C9 H9 119.8 . .
C8 C9 H9 119.8 . .
N2 C10 C9 122.0(6) . .
N2 C10 C13 115.9(6) . .
C9 C10 C13 122.1(6) . .
N3 C11 C12 125.8(7) . .
N3 C11 H11 117.1 . .
C12 C11 H11 117.1 . .
C13 C12 C11 119.2(7) . .
C13 C12 H12 120.4 . .
C11 C12 H12 120.4 . .
C12 C13 C14 115.6(6) . .
C12 C13 C10 123.4(6) . .
C14 C13 C10 120.9(6) . .
C15 C14 C13 119.7(6) . .
C15 C14 H14 120.1 . .
C13 C14 H14 120.1 . .
N3 C15 C14 124.9(6) . .
N3 C15 H15 117.5 . .
C14 C15 H15 117.5 . .
O2 C16 O1 123.3(7) . .
O2 C16 C8 119.6(7) . .
O1 C16 C8 117.0(7) . .
O3 C17 O4 121.4(9) . .
O3 C17 C18 123.5(8) . .
O4 C17 C18 115.0(9) . .
C17 C18 H18A 109.5 . .
C17 C18 H18B 109.5 . .
H18A C18 H18B 109.5 . .
C17 C18 H18C 109.5 . .
H18A C18 H18C 109.5 . .
H18B C18 H18C 109.5 . .

loop_
_geom_bond_atom_site_label_1
_geom_bond_atom_site_label_2
_geom_bond_distance
_geom_bond_site_symmetry_2
Zn1 O1 1.951(4) 8_656
Zn1 N3 2.033(5) 3_545
Zn1 O3 2.037(5) .
Zn1 N1 2.042(5) .
Zn1 O4 2.482(7) .
N1 C1 1.306(7) .
N1 C5 1.339(7) .
N2 C10 1.335(7) .
N2 C6 1.340(7) .
N3 C11 1.305(7) .
N3 C15 1.326(7) .
N3 Zn1 2.033(5) 3
O1 C16 1.270(8) .
O1 Zn1 1.951(4) 8_655
O2 C16 1.226(7) .
O3 C17 1.198(8) .
O4 C17 1.233(8) .
C1 C2 1.383(8) .
C1 H1 0.9300 .
C2 C3 1.376(8) .
C2 H2 0.9300 .
C3 C4 1.371(8) .
C3 C6 1.493(8) .
C4 C5 1.381(8) .
C4 H4 0.9300 .
C5 H5 0.9300 .
C6 C7 1.384(7) .
C7 C8 1.374(8) .
C7 H7 0.9300 .
C8 C9 1.384(8) .
C8 C16 1.494(9) .
C9 C10 1.383(7) .
C9 H9 0.9300 .
C10 C13 1.475(8) .
C11 C12 1.384(8) .
C11 H11 0.9300 .
C12 C13 1.380(8) .
C12 H12 0.9300 .
C13 C14 1.390(8) .
C14 C15 1.374(8) .
C14 H14 0.9300 .
C15 H15 0.9300 .
C17 C18 1.496(10) .
C18 H18A 0.9600 .
C18 H18B 0.9600 .
C18 H18C 0.9600 .

loop_
_geom_torsion_atom_site_label_1
_geom_torsion_atom_site_label_2
_geom_torsion_atom_site_label_3
_geom_torsion_atom_site_label_4
_geom_torsion
_geom_torsion_site_symmetry_1
_geom_torsion_site_symmetry_2
_geom_torsion_site_symmetry_3
_geom_torsion_site_symmetry_4
O1 Zn1 N1 C1 173.9(5) 8_656 . . .
N3 Zn1 N1 C1 -77.5(5) 3_545 . . .
O3 Zn1 N1 C1 37.5(5) . . . .
O4 Zn1 N1 C1 43.9(7) . . . .
O1 Zn1 N1 C5 -3.1(6) 8_656 . . .
N3 Zn1 N1 C5 105.5(5) 3_545 . . .
O3 Zn1 N1 C5 -139.5(5) . . . .
O4 Zn1 N1 C5 -133.1(6) . . . .
O1 Zn1 O3 C17 44.6(6) 8_656 . . .
N3 Zn1 O3 C17 -83.5(5) 3_545 . . .
N1 Zn1 O3 C17 167.2(5) . . . .
O4 Zn1 O3 C17 -9.2(5) . . . .
O1 Zn1 O4 C17 -132.6(5) 8_656 . . .
N3 Zn1 O4 C17 125.5(5) 3_545 . . .
O3 Zn1 O4 C17 8.9(5) . . . .
N1 Zn1 O4 C17 1.1(8) . . . .
C5 N1 C1 C2 0.0(10) . . . .
Zn1 N1 C1 C2 -177.3(5) . . . .
N1 C1 C2 C3 -0.2(11) . . . .
C1 C2 C3 C4 -1.1(10) . . . .
C1 C2 C3 C6 175.7(6) . . . .
C2 C3 C4 C5 2.6(10) . . . .
C6 C3 C4 C5 -174.2(6) . . . .
C1 N1 C5 C4 1.6(10) . . . .
Zn1 N1 C5 C4 178.7(5) . . . .
C3 C4 C5 N1 -3.0(11) . . . .
C10 N2 C6 C7 -0.1(9) . . . .
C10 N2 C6 C3 176.3(5) . . . .
C4 C3 C6 N2 9.9(9) . . . .
C2 C3 C6 N2 -166.8(6) . . . .
C4 C3 C6 C7 -173.8(6) . . . .
C2 C3 C6 C7 9.6(10) . . . .
N2 C6 C7 C8 0.3(10) . . . .
C3 C6 C7 C8 -175.8(6) . . . .
C6 C7 C8 C9 -0.3(9) . . . .
C6 C7 C8 C16 -176.8(6) . . . .
C7 C8 C9 C10 0.1(9) . . . .
C16 C8 C9 C10 176.6(6) . . . .
C6 N2 C10 C9 -0.1(9) . . . .
C6 N2 C10 C13 -179.5(5) . . . .
C8 C9 C10 N2 0.1(9) . . . .
C8 C9 C10 C13 179.5(6) . . . .
C15 N3 C11 C12 -2.9(11) . . . .
Zn1 N3 C11 C12 175.6(6) 3 . . .
N3 C11 C12 C13 1.2(12) . . . .
C11 C12 C13 C14 0.9(10) . . . .
C11 C12 C13 C10 -177.1(6) . . . .
N2 C10 C13 C12 170.4(6) . . . .
C9 C10 C13 C12 -8.9(10) . . . .
N2 C10 C13 C14 -7.6(9) . . . .
C9 C10 C13 C14 173.1(6) . . . .
C12 C13 C14 C15 -1.2(10) . . . .
C10 C13 C14 C15 177.0(6) . . . .
C11 N3 C15 C14 2.7(11) . . . .
Zn1 N3 C15 C14 -175.8(5) 3 . . .
C13 C14 C15 N3 -0.7(11) . . . .
Zn1 O1 C16 O2 -24.2(10) 8_655 . . .
Zn1 O1 C16 C8 154.6(5) 8_655 . . .
C7 C8 C16 O2 177.1(7) . . . .
C9 C8 C16 O2 0.7(11) . . . .
C7 C8 C16 O1 -1.7(10) . . . .
C9 C8 C16 O1 -178.1(6) . . . .
Zn1 O3 C17 O4 17.9(10) . . . .
Zn1 O3 C17 C18 -165.9(6) . . . .
Zn1 O4 C17 O3 -14.5(8) . . . .
Zn1 O4 C17 C18 168.9(7) . . . .
